data_4334880
loop_
_publ_author_name
'Brian D. Mahoney'
'Nicholas A. Piro'
'Patrick J. Carroll'
'Eric J. Schelter'

_publ_section_title
;
 Synthesis, Electrochemistry, and Reactivity of Cerium(III/IV)
 Methylene-Bis-Phenolate Complexes
;
_journal_name_full 'Inorganic Chemistry'
_journal_page_first 5970
_journal_page_last 5977
_journal_paper_doi 10.1021/ic400202r
_journal_volume 52
_journal_year 2013
_chemical_formula_sum 'C58 H84 Ce O7'
_chemical_formula_weight 1033.37
_space_group_IT_number 4
_symmetry_cell_setting monoclinic
_symmetry_Int_Tables_number 4
_symmetry_space_group_name_Hall 'P 2yb'
_symmetry_space_group_name_H-M 'P 1 21 1'
_atom_sites_solution_hydrogens geom
_atom_sites_solution_primary direct
_audit_creation_method SHELXL-97
_cell_angle_alpha 90.00
_cell_angle_beta 113.2260(10)
_cell_angle_gamma 90.00
_cell_formula_units_Z 2
_cell_length_a 11.2921(3)
_cell_length_b 18.1915(4)
_cell_length_c 14.2311(4)
_cell_measurement_temperature 143(1)
_cell_volume 2686.44(12)
_computing_data_collection 'Bruker APEX2'
_computing_data_reduction 'Bruker SAINT'
_computing_structure_refinement 'SHELXL-97 (Sheldrick, 2008)'
_computing_structure_solution 'SHELXS-97 (Sheldrick, 2008)'
_diffrn_ambient_temperature 143(1)
_diffrn_measured_fraction_theta_full 0.999
_diffrn_measured_fraction_theta_max 0.999
_diffrn_measurement_device 'CCD Area Detector'
_diffrn_measurement_device_type 'Bruker APEXII'
_diffrn_measurement_method 'phi and omega scans'
_diffrn_radiation_monochromator graphite
_diffrn_radiation_source 'sealed tube'
_diffrn_radiation_type MoK\a
_diffrn_radiation_wavelength 0.71073
_diffrn_reflns_av_R_equivalents 0.0549
_diffrn_reflns_av_sigmaI/netI 0.0762
_diffrn_reflns_limit_h_max 14
_diffrn_reflns_limit_h_min -14
_diffrn_reflns_limit_k_max 23
_diffrn_reflns_limit_k_min -23
_diffrn_reflns_limit_l_max 18
_diffrn_reflns_limit_l_min -18
_diffrn_reflns_number 46127
_diffrn_reflns_theta_full 27.53
_diffrn_reflns_theta_max 27.53
_diffrn_reflns_theta_min 1.56
_exptl_absorpt_coefficient_mu 0.897
_exptl_absorpt_correction_T_max 0.7456
_exptl_absorpt_correction_T_min 0.6852
_exptl_absorpt_correction_type multi-scan
_exptl_absorpt_process_details '(SADABS; Sheldrick, 2007)'
_exptl_crystal_density_diffrn 1.277
_exptl_crystal_F_000 1092
_exptl_crystal_size_max 0.18
_exptl_crystal_size_mid 0.04
_exptl_crystal_size_min 0.02
_refine_diff_density_max 0.700
_refine_diff_density_min -0.417
_refine_diff_density_rms 0.070
_refine_ls_abs_structure_details 'Flack H D (1983), Acta Cryst. A39, 876-881'
_refine_ls_abs_structure_Flack -0.013(9)
_refine_ls_extinction_method none
_refine_ls_goodness_of_fit_ref 0.986
_refine_ls_hydrogen_treatment constr
_refine_ls_matrix_type full
_refine_ls_number_parameters 621
_refine_ls_number_reflns 11674
_refine_ls_number_restraints 56
_refine_ls_restrained_S_all 0.990
_refine_ls_R_factor_all 0.0585
_refine_ls_R_factor_gt 0.0381
_refine_ls_shift/su_max 0.009
_refine_ls_shift/su_mean 0.000
_refine_ls_structure_factor_coef Fsqd
_refine_ls_weighting_details 'calc w=1/[\s^2^(Fo^2^)+(0.0280P)^2^+0.0000P] where P=(Fo^2^+2Fc^2^)/3'
_refine_ls_weighting_scheme calc
_refine_ls_wR_factor_gt 0.0634
_refine_ls_wR_factor_ref 0.0680
_reflns_number_gt 9574
_reflns_number_total 11674
_reflns_threshold_expression >2sigma(I)
_cod_data_source_file ic400202r_si_002_4.cif
_cod_data_source_block 2
_cod_original_sg_symbol_H-M 'P 21 '
_cod_database_code 4334880

loop_
_symmetry_equiv_pos_as_xyz
'x, y, z'
'-x, y+1/2, -z'

loop_
_atom_site_label
_atom_site_type_symbol
_atom_site_fract_x
_atom_site_fract_y
_atom_site_fract_z
_atom_site_U_iso_or_equiv
_atom_site_adp_type
_atom_site_occupancy
_atom_site_symmetry_multiplicity
_atom_site_calc_flag
_atom_site_refinement_flags
_atom_site_disorder_assembly
_atom_site_disorder_group
Ce1 Ce 0.412435(16) 0.249458(12) 0.337621(13) 0.02090(5) Uani 1 1 d . . .
O1 O 0.4770(2) 0.35019(12) 0.29875(19) 0.0242(6) Uani 1 1 d . . .
O2 O 0.2158(2) 0.28067(12) 0.24915(19) 0.0260(6) Uani 1 1 d . . .
O3 O 0.6038(2) 0.20860(12) 0.42062(19) 0.0237(6) Uani 1 1 d . . .
O4 O 0.3945(2) 0.27251(11) 0.47692(17) 0.0239(6) Uani 1 1 d . . .
O5 O 0.4056(3) 0.19868(15) 0.1694(2) 0.0375(7) Uani 1 1 d . B .
O6 O 0.3574(2) 0.12093(13) 0.37264(19) 0.0315(6) Uani 1 1 d . . .
C1 C 0.4797(3) 0.42314(18) 0.2797(3) 0.0216(8) Uani 1 1 d . . .
C2 C 0.5838(3) 0.45555(19) 0.2637(3) 0.0254(8) Uani 1 1 d . . .
C3 C 0.5740(4) 0.53033(19) 0.2419(3) 0.0290(9) Uani 1 1 d . . .
H3 H 0.6397 0.5523 0.2280 0.039 Uiso 1 1 calc R . .
C4 C 0.4722(4) 0.5742(2) 0.2394(3) 0.0314(9) Uani 1 1 d . . .
C5 C 0.3763(3) 0.54164(19) 0.2614(3) 0.0270(8) Uani 1 1 d . . .
H5 H 0.3096 0.5705 0.2638 0.036 Uiso 1 1 calc R . .
C6 C 0.3764(3) 0.46642(18) 0.2804(3) 0.0219(8) Uani 1 1 d . . .
C7 C 0.2698(4) 0.4330(2) 0.3055(4) 0.0208(11) Uani 1 1 d . . .
H7a H 0.3050 0.3920 0.3517 0.028 Uiso 1 1 calc R . .
H7b H 0.2408 0.4694 0.3416 0.028 Uiso 1 1 calc R . .
C8 C 0.1545(3) 0.40628(18) 0.2145(3) 0.0219(8) Uani 1 1 d . . .
C9 C 0.0672(3) 0.45801(19) 0.1526(3) 0.0262(8) Uani 1 1 d . . .
H9 H 0.0845 0.5078 0.1663 0.035 Uiso 1 1 calc R . .
C10 C -0.0437(4) 0.4374(2) 0.0721(3) 0.0303(9) Uani 1 1 d . . .
C11 C -0.0714(3) 0.3631(2) 0.0559(3) 0.0292(9) Uani 1 1 d . . .
H11 H -0.1475 0.3494 0.0024 0.039 Uiso 1 1 calc R . .
C12 C 0.0083(4) 0.3082(2) 0.1153(3) 0.0236(8) Uani 1 1 d . . .
C13 C 0.1274(3) 0.33100(19) 0.1934(3) 0.0211(8) Uani 1 1 d . . .
C14 C 0.7034(4) 0.4112(2) 0.2711(3) 0.0311(9) Uani 1 1 d . . .
C15 C 0.8066(4) 0.4598(2) 0.2575(4) 0.0484(12) Uani 1 1 d . . .
H15a H 0.8337 0.4969 0.3097 0.073 Uiso 1 1 calc R . .
H15b H 0.7714 0.4828 0.1915 0.073 Uiso 1 1 calc R . .
H15c H 0.8792 0.4301 0.2628 0.073 Uiso 1 1 calc R . .
C16 C 0.7661(4) 0.3758(3) 0.3767(4) 0.0426(13) Uani 1 1 d . . .
H16a H 0.7059 0.3429 0.3872 0.064 Uiso 1 1 calc R . .
H16b H 0.7906 0.4134 0.4282 0.064 Uiso 1 1 calc R . .
H16c H 0.8412 0.3489 0.3810 0.064 Uiso 1 1 calc R . .
C17 C 0.6665(5) 0.3513(3) 0.1890(4) 0.0506(12) Uani 1 1 d . . .
H17a H 0.7432 0.3284 0.1892 0.076 Uiso 1 1 calc R . .
H17b H 0.6193 0.3728 0.1232 0.076 Uiso 1 1 calc R . .
H17c H 0.6139 0.3150 0.2032 0.076 Uiso 1 1 calc R . .
C18 C 0.4684(5) 0.6556(3) 0.2150(5) 0.0458(16) Uani 1 1 d . . .
H18a H 0.4219 0.6629 0.1429 0.069 Uiso 1 1 calc R . .
H18b H 0.5547 0.6737 0.2351 0.069 Uiso 1 1 calc R . .
H18c H 0.4261 0.6816 0.2517 0.069 Uiso 1 1 calc R . .
C19 C -0.1380(4) 0.4942(2) 0.0049(4) 0.0486(13) Uani 1 1 d . . .
H19a H -0.2199 0.4882 0.0097 0.073 Uiso 1 1 calc R . .
H19b H -0.1481 0.4876 -0.0648 0.073 Uiso 1 1 calc R . .
H19c H -0.1054 0.5426 0.0273 0.073 Uiso 1 1 calc R . .
C20 C -0.0331(4) 0.22771(18) 0.1007(3) 0.0257(9) Uani 1 1 d . . .
C21 C -0.1658(4) 0.2169(2) 0.0159(3) 0.0473(12) Uani 1 1 d . . .
H21a H -0.2288 0.2430 0.0326 0.071 Uiso 1 1 calc R . .
H21b H -0.1866 0.1654 0.0088 0.071 Uiso 1 1 calc R . .
H21c H -0.1657 0.2353 -0.0473 0.071 Uiso 1 1 calc R . .
C22 C 0.0594(4) 0.1805(2) 0.0736(3) 0.0421(11) Uani 1 1 d . . .
H22a H 0.0651 0.1990 0.0123 0.063 Uiso 1 1 calc R . .
H22b H 0.0285 0.1307 0.0626 0.063 Uiso 1 1 calc R . .
H22c H 0.1430 0.1818 0.1285 0.063 Uiso 1 1 calc R . .
C23 C -0.0388(4) 0.1994(2) 0.1999(3) 0.0388(10) Uani 1 1 d . . .
H23a H 0.0456 0.2017 0.2538 0.058 Uiso 1 1 calc R . .
H23b H -0.0685 0.1494 0.1907 0.058 Uiso 1 1 calc R . .
H23c H -0.0970 0.2293 0.2175 0.058 Uiso 1 1 calc R . .
C24 C 0.7061(3) 0.19676(18) 0.5094(3) 0.0217(8) Uani 1 1 d . . .
C25 C 0.7925(3) 0.13761(18) 0.5191(3) 0.0225(8) Uani 1 1 d . . .
C26 C 0.8913(4) 0.1273(2) 0.6149(3) 0.0300(9) Uani 1 1 d . . .
H26 H 0.9476 0.0882 0.6235 0.040 Uiso 1 1 calc R . .
C27 C 0.9102(4) 0.1723(2) 0.6979(3) 0.0325(9) Uani 1 1 d . . .
C28 C 0.8292(3) 0.2315(2) 0.6844(3) 0.0306(11) Uani 1 1 d . . .
H28 H 0.8430 0.2627 0.7395 0.041 Uiso 1 1 calc R . .
C29 C 0.7273(3) 0.2466(4) 0.5916(2) 0.0239(6) Uani 1 1 d . . .
C30 C 0.6522(3) 0.31591(18) 0.5799(3) 0.0241(8) Uani 1 1 d . . .
H30a H 0.6074 0.3253 0.5072 0.032 Uiso 1 1 calc R . .
H30b H 0.7133 0.3557 0.6078 0.032 Uiso 1 1 calc R . .
C31 C 0.5531(3) 0.32058(18) 0.6281(3) 0.0246(8) Uani 1 1 d . . .
C32 C 0.5883(4) 0.34936(19) 0.7255(3) 0.0303(9) Uani 1 1 d . . .
H32 H 0.6729 0.3643 0.7617 0.040 Uiso 1 1 calc R . .
C33 C 0.4987(5) 0.3563(3) 0.7703(4) 0.0316(12) Uani 1 1 d . . .
C34 C 0.3730(4) 0.33508(19) 0.7128(3) 0.0288(9) Uani 1 1 d . . .
H34 H 0.3125 0.3405 0.7416 0.038 Uiso 1 1 calc R . .
C35 C 0.3317(3) 0.30626(18) 0.6147(3) 0.0232(8) Uani 1 1 d . . .
C36 C 0.4253(3) 0.29906(18) 0.5724(3) 0.0230(8) Uani 1 1 d . . .
C37 C 0.7823(4) 0.0887(2) 0.4287(3) 0.0275(9) Uani 1 1 d . . .
C38 C 0.7865(5) 0.1375(2) 0.3413(3) 0.0370(12) Uani 1 1 d . . .
H38a H 0.7793 0.1071 0.2841 0.055 Uiso 1 1 calc R . .
H38b H 0.8665 0.1639 0.3646 0.055 Uiso 1 1 calc R . .
H38c H 0.7162 0.1718 0.3209 0.055 Uiso 1 1 calc R . .
C39 C 0.6603(4) 0.0421(2) 0.3914(3) 0.0380(10) Uani 1 1 d . . .
H39a H 0.6565 0.0131 0.3339 0.057 Uiso 1 1 calc R . .
H39b H 0.5862 0.0737 0.3712 0.057 Uiso 1 1 calc R . .
H39c H 0.6612 0.0103 0.4454 0.057 Uiso 1 1 calc R . .
C40 C 0.8968(4) 0.0358(2) 0.4558(3) 0.0423(11) Uani 1 1 d . . .
H40a H 0.8985 0.0036 0.5099 0.063 Uiso 1 1 calc R . .
H40b H 0.9755 0.0634 0.4779 0.063 Uiso 1 1 calc R . .
H40c H 0.8879 0.0072 0.3968 0.063 Uiso 1 1 calc R . .
C41 C 1.0221(4) 0.1595(3) 0.7981(3) 0.0502(12) Uani 1 1 d . . .
H41a H 1.0576 0.2059 0.8282 0.075 Uiso 1 1 calc R . .
H41b H 1.0870 0.1313 0.7865 0.075 Uiso 1 1 calc R . .
H41c H 0.9932 0.1331 0.8435 0.075 Uiso 1 1 calc R . .
C42 C 0.5364(4) 0.3872(3) 0.8765(3) 0.0521(13) Uani 1 1 d . . .
H42a H 0.5689 0.4362 0.8788 0.078 Uiso 1 1 calc R . .
H42b H 0.6019 0.3568 0.9246 0.078 Uiso 1 1 calc R . .
H42c H 0.4623 0.3882 0.8938 0.078 Uiso 1 1 calc R . .
C43 C 0.1902(5) 0.2831(3) 0.5572(4) 0.0288(12) Uani 1 1 d . . .
C44 C 0.1073(4) 0.3002(2) 0.6161(3) 0.0403(10) Uani 1 1 d . . .
H44a H 0.1344 0.2705 0.6767 0.060 Uiso 1 1 calc R . .
H44b H 0.0187 0.2898 0.5741 0.060 Uiso 1 1 calc R . .
H44c H 0.1161 0.3512 0.6348 0.060 Uiso 1 1 calc R . .
C45 C 0.1314(4) 0.3247(2) 0.4547(3) 0.0375(10) Uani 1 1 d . . .
H45a H 0.0426 0.3108 0.4197 0.056 Uiso 1 1 calc R . .
H45b H 0.1779 0.3125 0.4131 0.056 Uiso 1 1 calc R . .
H45c H 0.1369 0.3767 0.4674 0.056 Uiso 1 1 calc R . .
C46 C 0.1828(5) 0.2001(3) 0.5338(4) 0.0390(14) Uani 1 1 d . . .
H46a H 0.2254 0.1733 0.5963 0.058 Uiso 1 1 calc R . .
H46b H 0.2243 0.1901 0.4879 0.058 Uiso 1 1 calc R . .
H46c H 0.0942 0.1853 0.5028 0.058 Uiso 1 1 calc R . .
C47 C 0.4386(5) 0.1286(2) 0.1397(4) 0.0543(13) Uani 1 1 d D . .
H47a H 0.3651 0.0957 0.1176 0.072 Uiso 0.55 1 calc PR A 1
H47b H 0.5090 0.1060 0.1960 0.072 Uiso 0.55 1 calc PR A 1
H47a' H 0.3875 0.0898 0.1518 0.072 Uiso 0.45 1 calc PR A 2
H47b' H 0.5291 0.1178 0.1781 0.072 Uiso 0.45 1 calc PR A 2
C48 C 0.4779(11) 0.1458(7) 0.0533(8) 0.073(4) Uani 0.55 1 d PD B 1
H48a H 0.4610 0.1046 0.0066 0.096 Uiso 0.55 1 calc PR B 1
H48b H 0.5687 0.1582 0.0783 0.096 Uiso 0.55 1 calc PR B 1
C48' C 0.4085(15) 0.1354(7) 0.0219(10) 0.069(4) Uani 0.45 1 d PDU B 2
H48a' H 0.4790 0.1159 0.0068 0.092 Uiso 0.45 1 calc PR B 2
H48b' H 0.3302 0.1090 -0.0185 0.092 Uiso 0.45 1 calc PR B 2
C49 C 0.3932(7) 0.2124(3) 0.0009(4) 0.086(2) Uani 1 1 d D . .
H49a H 0.4398 0.2463 -0.0249 0.114 Uiso 0.55 1 calc PR B 1
H49b H 0.3153 0.1968 -0.0554 0.114 Uiso 0.55 1 calc PR B 1
H49a' H 0.3242 0.2210 -0.0653 0.114 Uiso 0.45 1 calc PR B 2
H49b' H 0.4721 0.2330 0.0002 0.114 Uiso 0.45 1 calc PR B 2
C50 C 0.3625(3) 0.2469(4) 0.0818(2) 0.0420(8) Uani 1 1 d . B .
H50a H 0.4054 0.2941 0.1002 0.056 Uiso 1 1 calc R . .
H50b H 0.2703 0.2548 0.0580 0.056 Uiso 1 1 calc R . .
C51 C 0.4207(4) 0.0913(2) 0.4764(3) 0.0326(9) Uani 1 1 d . . .
H51a H 0.4041 0.1224 0.5252 0.043 Uiso 1 1 calc R . .
H51b H 0.5131 0.0881 0.4958 0.043 Uiso 1 1 calc R . .
C52 C 0.3645(5) 0.0169(2) 0.4732(4) 0.0611(15) Uani 1 1 d . . .
H52a H 0.3573 0.0055 0.5373 0.081 Uiso 1 1 calc R . .
H52b H 0.4165 -0.0205 0.4591 0.081 Uiso 1 1 calc R . .
C53 C 0.2332(4) 0.0224(2) 0.3869(4) 0.0526(13) Uani 1 1 d . . .
H53a H 0.2014 -0.0256 0.3584 0.070 Uiso 1 1 calc R . .
H53b H 0.1714 0.0453 0.4094 0.070 Uiso 1 1 calc R . .
C54 C 0.2596(6) 0.0694(3) 0.3119(5) 0.0558(19) Uani 1 1 d . . .
H54a H 0.2905 0.0400 0.2694 0.074 Uiso 1 1 calc R . .
H54b H 0.1822 0.0952 0.2682 0.074 Uiso 1 1 calc R . .
O7 O 0.2343(7) 0.3762(3) -0.0791(5) 0.133(2) Uani 1 1 d DU . .
C55 C 0.1000(8) 0.3925(5) -0.1362(7) 0.124(3) Uani 1 1 d DU . .
H55a H 0.0486 0.3781 -0.0983 0.165 Uiso 1 1 calc R . .
H55b H 0.0677 0.3674 -0.2016 0.165 Uiso 1 1 calc R . .
C56 C 0.0971(9) 0.4725(5) -0.1501(7) 0.140(3) Uani 1 1 d DU . .
H56a H 0.0179 0.4931 -0.1503 0.187 Uiso 1 1 calc R . .
H56b H 0.1042 0.4851 -0.2139 0.187 Uiso 1 1 calc R . .
C57 C 0.2155(8) 0.5011(4) -0.0573(7) 0.139(3) Uani 1 1 d DU . .
H57a H 0.2740 0.5284 -0.0792 0.185 Uiso 1 1 calc R . .
H57b H 0.1895 0.5320 -0.0132 0.185 Uiso 1 1 calc R . .
C58 C 0.2735(8) 0.4327(4) -0.0067(5) 0.110(2) Uani 1 1 d DU . .
H58a H 0.3667 0.4369 0.0219 0.147 Uiso 1 1 calc R . .
H58b H 0.2461 0.4223 0.0485 0.147 Uiso 1 1 calc R . .

loop_
_atom_site_aniso_label
_atom_site_aniso_U_11
_atom_site_aniso_U_22
_atom_site_aniso_U_33
_atom_site_aniso_U_23
_atom_site_aniso_U_13
_atom_site_aniso_U_12
Ce1 0.02057(8) 0.02035(7) 0.02011(9) 0.00122(15) 0.00621(6) 0.00291(15)
O1 0.0251(14) 0.0217(12) 0.0280(15) 0.0035(10) 0.0127(12) 0.0047(10)
O2 0.0256(14) 0.0263(12) 0.0232(14) 0.0026(10) 0.0065(12) 0.0043(10)
O3 0.0195(13) 0.0251(13) 0.0228(14) 0.0009(10) 0.0044(11) 0.0037(10)
O4 0.0233(13) 0.0292(13) 0.0191(13) -0.0016(9) 0.0083(11) 0.0007(9)
O5 0.0423(17) 0.0413(15) 0.0280(16) -0.0012(13) 0.0129(13) 0.0089(13)
O6 0.0360(16) 0.0245(13) 0.0271(15) 0.0042(11) 0.0051(13) -0.0051(11)
C1 0.0220(19) 0.0250(17) 0.0137(19) -0.0008(14) 0.0028(15) 0.0008(15)
C2 0.027(2) 0.0288(18) 0.019(2) -0.0001(15) 0.0072(16) 0.0016(16)
C3 0.026(2) 0.0310(19) 0.028(2) 0.0012(16) 0.0079(18) -0.0089(16)
C4 0.028(2) 0.0243(18) 0.031(2) -0.0023(16) 0.0000(18) -0.0036(16)
C5 0.0180(19) 0.0246(17) 0.029(2) -0.0054(15) -0.0008(17) 0.0011(15)
C6 0.0188(18) 0.0257(17) 0.0168(19) -0.0036(14) 0.0024(15) -0.0020(14)
C7 0.020(3) 0.021(2) 0.021(3) -0.0034(19) 0.008(2) 0.0034(19)
C8 0.0194(19) 0.0286(18) 0.0196(19) 0.0032(15) 0.0096(16) 0.0016(15)
C9 0.020(2) 0.0269(18) 0.032(2) 0.0039(16) 0.0102(18) 0.0004(15)
C10 0.022(2) 0.034(2) 0.029(2) 0.0131(17) 0.0041(18) 0.0032(16)
C11 0.019(2) 0.038(2) 0.026(2) 0.0057(17) 0.0035(18) -0.0051(16)
C12 0.023(2) 0.028(2) 0.020(2) 0.0027(17) 0.0082(18) 0.0007(17)
C13 0.0166(18) 0.0294(18) 0.0176(19) 0.0039(15) 0.0070(15) -0.0004(15)
C14 0.027(2) 0.034(2) 0.036(2) 0.0035(18) 0.0164(19) 0.0012(17)
C15 0.037(3) 0.051(3) 0.069(3) 0.010(2) 0.034(3) 0.000(2)
C16 0.019(2) 0.066(4) 0.047(4) 0.020(3) 0.017(2) 0.015(2)
C17 0.054(3) 0.052(3) 0.059(3) -0.008(2) 0.036(3) 0.007(2)
C18 0.035(3) 0.028(2) 0.059(4) 0.006(2) 0.003(3) -0.007(2)
C19 0.038(3) 0.030(2) 0.057(3) 0.016(2) -0.004(2) 0.0009(19)
C20 0.024(2) 0.022(2) 0.027(2) -0.0028(14) 0.0049(17) -0.0023(14)
C21 0.033(2) 0.039(2) 0.054(3) -0.001(2) 0.001(2) -0.0048(18)
C22 0.040(3) 0.039(2) 0.041(3) -0.012(2) 0.009(2) -0.003(2)
C23 0.046(3) 0.0256(19) 0.046(3) 0.0027(18) 0.020(2) -0.0052(18)
C24 0.0188(19) 0.0230(16) 0.024(2) 0.0040(15) 0.0093(17) -0.0006(14)
C25 0.0197(19) 0.0248(17) 0.024(2) 0.0059(15) 0.0097(16) 0.0007(14)
C26 0.027(2) 0.030(2) 0.034(2) 0.0083(17) 0.0125(19) 0.0065(16)
C27 0.030(2) 0.042(2) 0.026(2) 0.0075(18) 0.0106(18) 0.0019(18)
C28 0.0253(18) 0.045(3) 0.0259(19) -0.0072(16) 0.0147(16) -0.0087(17)
C29 0.0178(14) 0.0305(15) 0.0261(16) 0.004(3) 0.0115(12) -0.003(3)
C30 0.0210(19) 0.0266(18) 0.025(2) -0.0062(15) 0.0092(16) -0.0067(15)
C31 0.025(2) 0.0197(16) 0.031(2) -0.0027(15) 0.0122(17) -0.0007(14)
C32 0.021(2) 0.0281(19) 0.039(3) -0.0068(17) 0.0093(19) -0.0069(16)
C33 0.029(3) 0.037(3) 0.030(3) -0.010(2) 0.012(2) 0.002(2)
C34 0.029(2) 0.0302(19) 0.034(2) -0.0059(17) 0.0203(19) 0.0000(16)
C35 0.026(2) 0.0219(17) 0.023(2) -0.0003(15) 0.0100(17) -0.0014(15)
C36 0.024(2) 0.0204(16) 0.025(2) 0.0012(15) 0.0096(17) -0.0002(14)
C37 0.028(2) 0.0271(19) 0.028(2) 0.0026(17) 0.0120(19) 0.0055(16)
C38 0.046(3) 0.042(2) 0.030(3) -0.004(2) 0.022(2) 0.005(2)
C39 0.040(2) 0.028(2) 0.044(3) -0.0056(18) 0.015(2) 0.0000(18)
C40 0.043(3) 0.036(2) 0.050(3) -0.004(2) 0.020(2) 0.0112(19)
C41 0.048(3) 0.055(3) 0.033(3) 0.004(2) 0.001(2) 0.016(2)
C42 0.037(3) 0.078(3) 0.039(3) -0.026(2) 0.013(2) -0.008(2)
C43 0.022(2) 0.035(2) 0.030(3) -0.003(2) 0.010(2) -0.0033(18)
C44 0.027(2) 0.057(3) 0.041(3) -0.006(2) 0.018(2) -0.006(2)
C45 0.024(2) 0.054(3) 0.034(3) 0.000(2) 0.0097(19) 0.0086(19)
C46 0.028(3) 0.040(3) 0.045(3) -0.009(2) 0.011(2) -0.011(2)
C47 0.068(3) 0.043(3) 0.051(3) -0.008(2) 0.022(3) 0.010(2)
C48 0.053(7) 0.116(11) 0.060(8) -0.034(7) 0.034(6) 0.010(7)
C48' 0.080(8) 0.062(7) 0.073(8) -0.032(6) 0.039(7) -0.023(6)
C49 0.127(6) 0.098(5) 0.043(3) 0.008(3) 0.045(4) 0.029(4)
C50 0.041(2) 0.056(2) 0.0268(18) -0.007(4) 0.0121(16) -0.004(4)
C51 0.035(2) 0.034(2) 0.029(2) 0.0047(17) 0.0129(19) 0.0007(17)
C52 0.069(4) 0.044(3) 0.050(3) 0.017(2) 0.001(3) -0.022(2)
C53 0.043(3) 0.043(3) 0.067(4) 0.011(2) 0.016(3) -0.011(2)
C54 0.058(4) 0.040(4) 0.049(4) 0.006(3) 0.000(3) -0.014(3)
O7 0.196(6) 0.101(4) 0.119(5) 0.002(3) 0.081(4) 0.030(4)
C55 0.140(6) 0.129(6) 0.141(7) -0.043(5) 0.096(5) -0.028(5)
C56 0.148(7) 0.122(6) 0.113(7) 0.011(5) 0.010(5) 0.036(5)
C57 0.127(7) 0.072(4) 0.182(9) -0.016(5) 0.022(6) 0.024(4)
C58 0.147(6) 0.122(6) 0.072(5) -0.006(4) 0.053(4) 0.047(5)

loop_
_atom_type_symbol
_atom_type_description
_atom_type_scat_dispersion_real
_atom_type_scat_dispersion_imag
_atom_type_scat_source
C C 0.0033 0.0016 'International Tables Vol C Tables 4.2.6.8 and 6.1.1.4'
H H 0.0000 0.0000 'International Tables Vol C Tables 4.2.6.8 and 6.1.1.4'
O O 0.0106 0.0060 'International Tables Vol C Tables 4.2.6.8 and 6.1.1.4'
Ce Ce -0.2486 2.6331 'International Tables Vol C Tables 4.2.6.8 and 6.1.1.4'

loop_
_geom_angle_atom_site_label_1
_geom_angle_atom_site_label_2
_geom_angle_atom_site_label_3
_geom_angle
O4 Ce1 O1 104.05(9)
O4 Ce1 O3 90.03(9)
O1 Ce1 O3 93.89(9)
O4 Ce1 O2 92.18(9)
O1 Ce1 O2 90.05(9)
O3 Ce1 O2 174.89(9)
O4 Ce1 O6 82.88(8)
O1 Ce1 O6 171.45(9)
O3 Ce1 O6 80.97(8)
O2 Ce1 O6 94.73(9)
O4 Ce1 O5 168.13(9)
O1 Ce1 O5 87.37(9)
O3 Ce1 O5 92.44(9)
O2 Ce1 O5 84.47(9)
O6 Ce1 O5 86.04(9)
C1 O1 Ce1 158.8(2)
C13 O2 Ce1 150.7(2)
C24 O3 Ce1 151.0(2)
C36 O4 Ce1 158.8(2)
C47 O5 C50 108.9(4)
C47 O5 Ce1 133.2(2)
C50 O5 Ce1 117.9(3)
C54 O6 C51 108.6(3)
C54 O6 Ce1 132.3(3)
C51 O6 Ce1 118.65(19)
O1 C1 C6 117.4(3)
O1 C1 C2 121.8(3)
C6 C1 C2 120.8(3)
C3 C2 C1 116.6(3)
C3 C2 C14 121.2(3)
C1 C2 C14 122.3(3)
C4 C3 C2 124.1(3)
C5 C4 C3 117.7(3)
C5 C4 C18 121.3(4)
C3 C4 C18 121.0(4)
C4 C5 C6 121.8(3)
C5 C6 C1 118.9(3)
C5 C6 C7 120.0(3)
C1 C6 C7 121.0(3)
C8 C7 C6 115.1(4)
C9 C8 C13 118.7(3)
C9 C8 C7 118.7(3)
C13 C8 C7 122.5(3)
C10 C9 C8 121.8(3)
C9 C10 C11 118.4(3)
C9 C10 C19 121.4(3)
C11 C10 C19 120.1(3)
C10 C11 C12 123.5(4)
C11 C12 C13 116.8(3)
C11 C12 C20 121.2(3)
C13 C12 C20 121.9(3)
O2 C13 C8 118.9(3)
O2 C13 C12 120.6(3)
C8 C13 C12 120.5(3)
C16 C14 C17 109.3(4)
C16 C14 C15 106.6(3)
C17 C14 C15 107.8(3)
C16 C14 C2 110.0(3)
C17 C14 C2 110.7(3)
C15 C14 C2 112.3(3)
C22 C20 C21 106.6(3)
C22 C20 C12 111.9(3)
C21 C20 C12 112.7(3)
C22 C20 C23 109.2(3)
C21 C20 C23 107.6(3)
C12 C20 C23 108.6(3)
O3 C24 C25 120.8(3)
O3 C24 C29 118.1(3)
C25 C24 C29 121.1(3)
C26 C25 C24 116.8(3)
C26 C25 C37 120.7(3)
C24 C25 C37 122.5(3)
C27 C26 C25 123.5(3)
C28 C27 C26 118.3(3)
C28 C27 C41 121.2(4)
C26 C27 C41 120.4(4)
C27 C28 C29 122.8(4)
C28 C29 C24 117.4(4)
C28 C29 C30 119.6(4)
C24 C29 C30 122.9(3)
C29 C30 C31 118.8(3)
C32 C31 C36 119.8(3)
C32 C31 C30 119.9(3)
C36 C31 C30 120.2(3)
C31 C32 C33 121.2(4)
C34 C33 C32 117.5(4)
C34 C33 C42 121.0(4)
C32 C33 C42 121.5(4)
C33 C34 C35 124.0(4)
C34 C35 C36 116.9(3)
C34 C35 C43 120.3(3)
C36 C35 C43 122.8(3)
O4 C36 C31 117.9(3)
O4 C36 C35 121.5(3)
C31 C36 C35 120.6(3)
C39 C37 C25 112.0(3)
C39 C37 C40 107.2(3)
C25 C37 C40 112.1(3)
C39 C37 C38 110.4(4)
C25 C37 C38 109.1(3)
C40 C37 C38 105.9(3)
C44 C43 C35 112.8(4)
C44 C43 C46 109.2(4)
C35 C43 C46 109.9(4)
C44 C43 C45 107.0(4)
C35 C43 C45 109.7(4)
C46 C43 C45 108.1(5)
O5 C47 C48 104.5(5)
O5 C47 C48' 105.7(6)
C48 C47 C48' 28.4(6)
C47 C48 C49 103.5(6)
C49 C48' C47 104.8(8)
C48' C49 C50 107.5(7)
C48' C49 C48 29.2(6)
C50 C49 C48 104.5(6)
O5 C50 C49 108.3(5)
O6 C51 C52 105.7(3)
C51 C52 C53 103.6(3)
C54 C53 C52 102.2(4)
O6 C54 C53 105.4(4)
C58 O7 C55 102.8(6)
O7 C55 C56 104.0(7)
C55 C56 C57 104.6(6)
C58 C57 C56 101.7(6)
O7 C58 C57 108.3(6)

loop_
_geom_bond_atom_site_label_1
_geom_bond_atom_site_label_2
_geom_bond_distance
Ce1 O4 2.113(2)
Ce1 O1 2.124(2)
Ce1 O3 2.145(2)
Ce1 O2 2.152(2)
Ce1 O6 2.519(2)
Ce1 O5 2.539(3)
O1 C1 1.357(4)
O2 C13 1.356(4)
O3 C24 1.351(4)
O4 C36 1.352(4)
O5 C47 1.437(5)
O5 C50 1.442(6)
O6 C54 1.446(6)
O6 C51 1.466(4)
C1 C6 1.410(5)
C1 C2 1.411(5)
C2 C3 1.390(5)
C2 C14 1.540(5)
C3 C4 1.389(5)
C4 C5 1.375(5)
C4 C18 1.517(6)
C5 C6 1.394(5)
C6 C7 1.512(6)
C7 C8 1.510(6)
C8 C9 1.396(5)
C8 C13 1.410(5)
C9 C10 1.375(5)
C10 C11 1.386(5)
C10 C19 1.520(5)
C11 C12 1.387(5)
C12 C13 1.427(5)
C12 C20 1.526(6)
C14 C16 1.528(6)
C14 C17 1.531(6)
C14 C15 1.535(5)
C20 C22 1.515(5)
C20 C21 1.522(5)
C20 C23 1.527(6)
C24 C25 1.422(5)
C24 C29 1.424(6)
C25 C26 1.393(5)
C25 C37 1.530(5)
C26 C27 1.383(5)
C27 C28 1.376(5)
C27 C41 1.504(5)
C28 C29 1.395(5)
C29 C30 1.491(7)
C30 C31 1.527(5)
C31 C32 1.385(5)
C31 C36 1.402(5)
C32 C33 1.398(6)
C33 C34 1.385(6)
C33 C42 1.508(6)
C34 C35 1.389(5)
C35 C36 1.414(5)
C35 C43 1.539(6)
C37 C39 1.524(5)
C37 C40 1.534(5)
C37 C38 1.543(5)
C43 C44 1.516(6)
C43 C46 1.540(5)
C43 C45 1.542(6)
C47 C48 1.496(11)
C47 C48' 1.579(13)
C48 C49 1.542(11)
C48' C49 1.429(12)
C49 C50 1.467(6)
C51 C52 1.488(5)
C52 C53 1.510(6)
C53 C54 1.487(7)
O7 C58 1.398(8)
O7 C55 1.441(8)
C55 C56 1.467(9)
C56 C57 1.553(9)
C57 C58 1.457(9)
